data_4117078
loop_
_publ_author_name
'Romana Anulewicz'
'Iwona Wawer'
'Tadeusz Marek Krygowski'
'Ferdinand M\"annle'
'Hans-Heinrich Limbach'

_publ_section_title
;
 Combined X-ray Diffraction and15N CPMAS NMR Study of Molecular Structure
 and Proton Order/Disorder Phenomena in Cyclic N,N'-Bisarylformamidine
 Dimers
;
_journal_name_full 'Journal of the American Chemical Society'
_journal_page_first 12223
_journal_page_last 12230
_journal_paper_doi 10.1021/ja970699h
_journal_volume 119
_journal_year 1997
_chemical_formula_sum 'C13 H10 Br2 N2'
_chemical_formula_weight 354.05
_chemical_name_systematic
;
N,N'-bis(m-bromophenyl)formamidine
;
_space_group_IT_number 61
_symmetry_cell_setting orthorhombic
_symmetry_space_group_name_Hall '-P 2ac 2ab'
_symmetry_space_group_name_H-M 'P b c a'
_atom_sites_solution_hydrogens geom
_atom_sites_solution_primary direct
_atom_sites_solution_secondary difmap
_audit_creation_method SHELXL
_cell_angle_alpha 90.00
_cell_angle_beta 90.00
_cell_angle_gamma 90.00
_cell_formula_units_Z 8
_cell_length_a 7.4590(10)
_cell_length_b 14.509(3)
_cell_length_c 23.751(5)
_cell_measurement_reflns_used 45
_cell_measurement_temperature 293(2)
_cell_measurement_theta_max 25
_cell_measurement_theta_min 15
_cell_volume 2570.4(8)
_computing_cell_refinement 'KM-4 KUMA software (KUMA DIffraction, 1991)'
_computing_data_collection 'KM-4 KUMA software (KUMA DIffraction, 1991)'
_computing_data_reduction 'KM-4 KUMA software (KUMA DIffraction, 1991)'
_computing_molecular_graphics 'SHELXTL/PC (Sheldrick, 1990)'
_computing_publication_material 'SHELXL-93 (Sheldrick, 1993)'
_computing_structure_refinement 'SHELXL-93 (Sheldrick, 1993)'
_computing_structure_solution 'SHELXS-86 (Sheldrick, 1990)'
_diffrn_ambient_temperature 293(2)
_diffrn_measurement_device 'KM-4 diffractometer'
_diffrn_measurement_method omega/theta
_diffrn_radiation_monochromator graphite
_diffrn_radiation_source 'fine-focus sealed tube'
_diffrn_radiation_type CuK\a
_diffrn_radiation_wavelength 1.54178
_diffrn_reflns_av_R_equivalents 0.0000
_diffrn_reflns_av_sigmaI/netI 0.0126
_diffrn_reflns_limit_h_max 9
_diffrn_reflns_limit_h_min 0
_diffrn_reflns_limit_k_max 16
_diffrn_reflns_limit_k_min 0
_diffrn_reflns_limit_l_max 25
_diffrn_reflns_limit_l_min 0
_diffrn_reflns_number 2178
_diffrn_reflns_theta_max 70.18
_diffrn_reflns_theta_min 3.72
_diffrn_standards_interval_count 100
_diffrn_standards_number 3
_exptl_absorpt_coefficient_mu 7.819
_exptl_absorpt_correction_T_max 1.02
_exptl_absorpt_correction_T_min 0.99
_exptl_absorpt_correction_type empirical
_exptl_crystal_colour yellou
_exptl_crystal_density_diffrn 1.830
_exptl_crystal_F_000 1376
_exptl_crystal_size_max 0.3
_exptl_crystal_size_mid 0.2
_exptl_crystal_size_min 0.05
_refine_diff_density_max 0.807
_refine_diff_density_min -0.740
_refine_diff_density_rms 0.117
_refine_ls_extinction_coef 0.0000(2)
_refine_ls_extinction_expression Fc^*^=kFc[1+0.001xFc^2^\l^3^/sin(2\q)]^-1/4^
_refine_ls_extinction_method SHELXL
_refine_ls_goodness_of_fit_all 1.109
_refine_ls_goodness_of_fit_obs 1.153
_refine_ls_matrix_type full
_refine_ls_number_parameters 195
_refine_ls_number_reflns 2165
_refine_ls_number_restraints 0
_refine_ls_restrained_S_all 1.214
_refine_ls_restrained_S_obs 1.153
_refine_ls_R_factor_all 0.0819
_refine_ls_R_factor_obs 0.0751
_refine_ls_shift/esd_max 0.013
_refine_ls_shift/esd_mean 0.002
_refine_ls_structure_factor_coef Fsqd
_refine_ls_weighting_details 'w=1/[\s^2^(Fo^2^)+(0.1663P)^2^+1.9536P] where P=(Fo^2^+2Fc^2^)/3'
_refine_ls_weighting_scheme calc
_refine_ls_wR_factor_all 0.2669
_refine_ls_wR_factor_obs 0.2377
_reflns_number_observed 1898
_reflns_number_total 2178
_reflns_observed_criterion >2sigma(I)
_cod_data_source_file ja970699h_1.cif
_cod_data_source_block N,N'-bis(m-bromophenyl)-formamidine
_cod_depositor_comments
;
The following automatic conversions were performed:

'_refine_ls_weighting_scheme' value 'calc
w=1/[\s^2^(Fo^2^)+(0.1663P)^2^+1.9536P] where P=(Fo^2^+2Fc^2^)/3' was
changed to 'calc'. New tag '_refine_ls_weighting_details' was
created. The value of the new tag was set to
'w=1/[\s^2^(Fo^2^)+(0.1663P)^2^+1.9536P] where P=(Fo^2^+2Fc^2^)/3'.

Automatic conversion script
Id: cif_fix_values 3143 2015-03-26 13:38:13Z robertas 
;
_cod_database_code 4117078

loop_
_symmetry_equiv_pos_as_xyz
'x, y, z'
'-x+1/2, -y, z+1/2'
'-x, y+1/2, -z+1/2'
'x+1/2, -y+1/2, -z'
'-x, -y, -z'
'x-1/2, y, -z-1/2'
'x, -y-1/2, z-1/2'
'-x-1/2, y-1/2, z'

loop_
_atom_site_aniso_label
_atom_site_aniso_U_11
_atom_site_aniso_U_22
_atom_site_aniso_U_33
_atom_site_aniso_U_23
_atom_site_aniso_U_13
_atom_site_aniso_U_12
Br1 0.1048(7) 0.1006(8) 0.1060(7) 0.0115(4) 0.0192(4) -0.0047(4)
Br2 0.1019(7) 0.1138(8) 0.0977(7) -0.0094(4) 0.0088(3) 0.0054(4)
N1 0.083(3) 0.070(3) 0.088(3) 0.004(2) 0.001(2) -0.002(2)
N2 0.084(3) 0.080(3) 0.081(3) -0.003(2) 0.000(2) -0.011(2)
C1 0.078(3) 0.081(4) 0.083(4) 0.001(3) 0.002(3) 0.002(3)
C2 0.078(3) 0.060(3) 0.095(4) 0.000(3) 0.003(3) 0.000(2)
C3 0.084(4) 0.080(4) 0.094(4) 0.004(3) -0.001(3) 0.000(3)
C4 0.088(4) 0.083(4) 0.102(5) -0.005(4) -0.007(3) -0.004(3)
C5 0.083(4) 0.074(4) 0.112(5) 0.001(3) 0.008(3) -0.004(3)
C6 0.084(3) 0.069(3) 0.101(4) -0.010(3) 0.012(3) -0.003(3)
C7 0.080(3) 0.072(3) 0.083(4) 0.000(3) 0.000(3) -0.002(3)
C8 0.076(3) 0.085(4) 0.085(3) 0.005(3) -0.003(3) -0.003(3)
C9 0.084(4) 0.081(4) 0.101(5) 0.007(4) 0.000(3) -0.005(3)
C10 0.098(5) 0.088(5) 0.119(6) 0.026(5) 0.008(4) 0.005(4)
C11 0.095(4) 0.099(5) 0.098(5) 0.020(4) 0.012(4) 0.002(4)
C12 0.081(3) 0.095(5) 0.088(4) 0.008(3) 0.003(3) 0.005(3)
C13 0.075(3) 0.087(4) 0.082(3) 0.018(3) 0.004(2) -0.003(3)

loop_
_atom_site_label
_atom_site_type_symbol
_atom_site_fract_x
_atom_site_fract_y
_atom_site_fract_z
_atom_site_U_iso_or_equiv
_atom_site_thermal_displace_type
_atom_site_occupancy
_atom_site_calc_flag
Br1 Br -0.64344(12) 0.79521(6) 0.62477(4) 0.1038(5) Uani 1 d
Br2 Br 0.11683(11) 0.86330(7) 0.22126(4) 0.1045(5) Uani 1 d
N1 N -0.0042(7) 1.0116(3) 0.4201(2) 0.0801(12) Uani 1 d
N2 N -0.2227(7) 0.9443(4) 0.4765(2) 0.0816(13) Uani 1 d
H2 H -0.1668(73) 0.9589(40) 0.5044(26) 0.058(14) Uiso 1 d
C1 C -0.1522(8) 0.9658(5) 0.4255(3) 0.0807(15) Uani 1 d
H1 H -0.2340(118) 0.9532(51) 0.3966(36) 0.107(23) Uiso 1 d
C2 C -0.3882(8) 0.9017(4) 0.4847(3) 0.0779(15) Uani 1 d
C3 C -0.5137(9) 0.8879(5) 0.4426(3) 0.086(2) Uani 1 d
H3 H -0.4762(137) 0.9055(62) 0.4074(41) 0.123(29) Uiso 1 d
C4 C -0.6760(10) 0.8438(5) 0.4552(4) 0.091(2) Uani 1 d
H4 H -0.7563(155) 0.8355(68) 0.4194(39) 0.141(32) Uiso 1 d
C5 C -0.7201(9) 0.8181(5) 0.5079(3) 0.090(2) Uani 1 d
H5 H -0.8528(75) 0.7910(43) 0.5252(27) 0.070(17) Uiso 1 d
C6 C -0.5925(8) 0.8337(5) 0.5502(3) 0.084(2) Uani 1 d
C7 C -0.4330(9) 0.8766(4) 0.5399(3) 0.0783(14) Uani 1 d
H7 H -0.3596(89) 0.8803(53) 0.5665(35) 0.085(21) Uiso 1 d
C8 C 0.0546(8) 1.0228(5) 0.3641(3) 0.0819(15) Uani 1 d
C9 C 0.1118(9) 1.1102(6) 0.3458(4) 0.089(2) Uani 1 d
H9 H 0.1171(71) 1.1507(46) 0.3736(26) 0.059(15) Uiso 1 d
C10 C 0.1723(11) 1.1205(6) 0.2922(4) 0.101(2) Uani 1 d
H10 H 0.1940(105) 1.1833(54) 0.2800(30) 0.091(20) Uiso 1 d
C11 C 0.1780(11) 1.0497(6) 0.2543(4) 0.097(2) Uani 1 d
H11 H 0.2325(121) 1.0573(57) 0.2219(35) 0.111(27) Uiso 1 d
C12 C 0.1226(8) 0.9633(6) 0.2726(3) 0.088(2) Uani 1 d
C13 C 0.0632(8) 0.9489(5) 0.3269(3) 0.0814(15) Uani 1 d
H13 H 0.0323(96) 0.8872(49) 0.3429(30) 0.085(17) Uiso 1 d

loop_
_atom_type_symbol
_atom_type_description
_atom_type_scat_dispersion_real
_atom_type_scat_dispersion_imag
_atom_type_scat_source
C C 0.0181 0.0091 'International Tables Vol C Tables 4.2.6.8 and 6.1.1.4'
H H 0.0000 0.0000 'International Tables Vol C Tables 4.2.6.8 and 6.1.1.4'
N N 0.0311 0.0180 'International Tables Vol C Tables 4.2.6.8 and 6.1.1.4'
Br Br -0.6763 1.2805 'International Tables Vol C Tables 4.2.6.8 and 6.1.1.4'

loop_
_geom_angle_atom_site_label_1
_geom_angle_atom_site_label_2
_geom_angle_atom_site_label_3
_geom_angle
_geom_angle_publ_flag
C1 N1 C8 114.7(5) yes
C1 N2 C2 124.7(6) yes
C1 N2 H2 118.0(39) ?
C2 N2 H2 117.2(39) ?
N1 C1 N2 122.4(6) yes
N1 C1 H1 125.6(52) ?
N2 C1 H1 111.0(52) ?
C3 C2 N2 124.2(6) yes
C3 C2 C7 118.5(6) yes
N2 C2 C7 117.2(6) yes
C2 C3 C4 119.7(7) yes
C2 C3 H3 114.3(64) ?
C4 C3 H3 125.7(64) ?
C5 C4 C3 122.4(7) yes
C5 C4 H4 125.6(58) ?
C3 C4 H4 112.0(58) ?
C4 C5 C6 117.0(6) yes
C4 C5 H5 129.9(32) ?
C6 C5 H5 112.8(32) ?
C7 C6 C5 122.5(7) yes
C7 C6 Br1 118.5(6) yes
C5 C6 Br1 119.0(5) yes
C6 C7 C2 119.6(7) yes
C6 C7 H7 117.5(51) ?
C2 C7 H7 122.3(51) ?
C13 C8 C9 118.9(6) yes
C13 C8 N1 121.7(6) yes
C9 C8 N1 119.4(6) yes
C10 C9 C8 119.3(8) yes
C10 C9 H9 127.7(41) ?
C8 C9 H9 112.4(42) ?
C9 C10 C11 123.1(8) yes
C9 C10 H10 116.0(44) ?
C11 C10 H10 120.3(44) ?
C10 C11 C12 117.5(7) yes
C10 C11 H11 119.9(57) ?
C12 C11 H11 121.7(57) ?
C13 C12 C11 121.7(8) yes
C13 C12 Br2 118.5(6) yes
C11 C12 Br2 119.7(6) yes
C12 C13 C8 119.4(7) yes
C12 C13 H13 124.4(40) ?
C8 C13 H13 116.0(39) ?

loop_
_geom_bond_atom_site_label_1
_geom_bond_atom_site_label_2
_geom_bond_distance
_geom_bond_publ_flag
Br1 C6 1.896(8) yes
Br2 C12 1.896(8) yes
N1 C1 1.296(8) yes
N1 C8 1.410(8) yes
N2 C1 1.356(8) yes
N2 C2 1.394(8) yes
N2 H2 0.81(6) ?
C1 H1 0.94(9) ?
C2 C3 1.385(10) yes
C2 C7 1.401(10) yes
C3 C4 1.401(10) yes
C3 H3 0.92(10) ?
C4 C5 1.348(11) yes
C4 H4 1.05(10) ?
C5 C6 1.401(10) yes
C5 H5 1.14(6) ?
C6 C7 1.365(9) yes
C7 H7 0.84(8) ?
C8 C13 1.392(10) yes
C8 C9 1.407(10) yes
C9 C10 1.358(13) yes
C9 H9 0.88(6) ?
C10 C11 1.367(13) yes
C10 H10 0.97(8) ?
C11 C12 1.390(11) yes
C11 H11 0.88(8) ?
C12 C13 1.380(9) yes
C13 H13 1.00(7) ?

loop_
_geom_torsion_atom_site_label_1
_geom_torsion_atom_site_label_2
_geom_torsion_atom_site_label_3
_geom_torsion_atom_site_label_4
_geom_torsion
_geom_torsion_publ_flag
C8 N1 C1 N2 176.4(6) yes
C2 N2 C1 N1 174.6(6) yes
C1 N2 C2 C3 -9.9(10) yes
C1 N2 C2 C7 174.1(6) yes
N2 C2 C3 C4 179.7(6) ?
C7 C2 C3 C4 -4.3(10) ?
C2 C3 C4 C5 3.6(11) ?
C3 C4 C5 C6 -2.7(11) ?
C4 C5 C6 C7 2.9(10) ?
C4 C5 C6 Br1 -177.9(5) ?
C5 C6 C7 C2 -3.9(10) ?
Br1 C6 C7 C2 176.9(5) ?
C3 C2 C7 C6 4.5(9) ?
N2 C2 C7 C6 -179.2(6) yes
C1 N1 C8 C13 -48.5(8) yes
C1 N1 C8 C9 133.8(6) yes
C13 C8 C9 C10 0.6(10) ?
N1 C8 C9 C10 178.5(7) yes
C8 C9 C10 C11 1.1(12) ?
C9 C10 C11 C12 -1.5(12) ?
C10 C11 C12 C13 0.2(11) ?
C10 C11 C12 Br2 177.2(6) ?
C11 C12 C13 C8 1.5(10) ?
Br2 C12 C13 C8 -175.6(5) ?
C9 C8 C13 C12 -1.9(10) ?
N1 C8 C13 C12 -179.7(6) yes

loop_
_cod_related_entry_id
_cod_related_entry_database
_cod_related_entry_code
1 ChemSpider 458466
